data_4517161
loop_
_publ_author_name
'Wang, Liangying'
'Cai, Xinyi'
'Li, BinBin'
'Li, Mengke'
'Wang, Zhiheng'
'Gan, Lin'
'Qiao, Zhenyang'
'Xie, Wentao'
'Liang, Qiumin'
'Zheng, Nan'
'Liu, Kunkun'
'Su, Shi-Jian'

_publ_section_title
;
 Achieving Enhanced Thermally Activated Delayed Fluorescence Rates and
 Shortened Exciton Lifetimes by Constructing Intramolecular Hydrogen
 Bonding Channels.
;
_journal_name_full 'ACS applied materials &amp; interfaces'
_journal_paper_doi 10.1021/acsami.9b16073
_journal_year 2019
_chemical_absolute_configuration ad
_chemical_formula_moiety 'C38 H25 N O S'
_chemical_formula_sum 'C38 H25 N O S'
_chemical_formula_weight 543.65
_space_group_crystal_system monoclinic
_space_group_IT_number 4
_space_group_name_Hall 'P 2yb'
_space_group_name_H-M_alt 'P 1 21 1'
_atom_sites_solution_hydrogens geom
_atom_sites_solution_primary dual
_audit_creation_date 2018-09-29
_audit_creation_method
;
Olex2 1.2
(compiled 2018.05.29 svn.r3508 for OlexSys, GUI svn.r5506)
;
_audit_update_record
;
2019-10-12 deposited with the CCDC.	2019-10-16 downloaded from the CCDC.
;
_cell_angle_alpha 90
_cell_angle_beta 104.0380(10)
_cell_angle_gamma 90
_cell_formula_units_Z 4
_cell_length_a 8.16680(10)
_cell_length_b 31.2974(2)
_cell_length_c 10.78100(10)
_cell_measurement_reflns_used 43278
_cell_measurement_temperature 103(3)
_cell_measurement_theta_max 73.6060
_cell_measurement_theta_min 2.8100
_cell_volume 2673.32(5)
_computing_cell_refinement 'CrysAlisPro 1.171.39.44a (Rigaku OD, 2018)'
_computing_data_collection 'CrysAlisPro 1.171.39.44a (Rigaku OD, 2018)'
_computing_data_reduction 'CrysAlisPro 1.171.39.44a (Rigaku OD, 2018)'
_computing_molecular_graphics 'Olex2 (Dolomanov et al., 2009)'
_computing_publication_material 'Olex2 (Dolomanov et al., 2009)'
_computing_structure_refinement 'ShelXL (Sheldrick, 2015)'
_computing_structure_solution 'ShelXT (Sheldrick, 2015)'
_diffrn_ambient_environment N~2~
_diffrn_ambient_temperature 103(3)
_diffrn_detector 'CCD plate'
_diffrn_measured_fraction_theta_full 0.999
_diffrn_measured_fraction_theta_max 0.999
_diffrn_measurement_details
;
List of Runs (angles in degrees, time in seconds):

  # Type    Start    End  Width  t~exp~   \w     \q     \k     \f   Frames
#--------------------------------------------------------------------------
  1  \w    -45.00 -19.00   0.50    0.50    --    0.00 -38.00-150.00   52
  2  \w    -14.00  53.00   0.50    0.50    --    0.00  57.00 150.00  134
  3  \w    -83.00  18.00   0.50    0.56    --    5.00 -38.00 120.00  202
  4  \w    -59.00 -11.00   0.50    0.56    --  -98.80  72.00 -60.00   96
  5  \w   -187.00-161.00   0.50    0.56    --  -98.80 -72.00-150.00   52
  6  \w   -188.00 -85.00   0.50    0.56    --  -98.80 -38.00-120.00  206
  7  \w   -151.00 -90.00   0.50    0.56    --  -98.80 -57.00-150.00  122
  8  \w    -53.00  -9.00   0.50    0.56    --  -98.80  57.00 -60.00   88
  9  \w   -109.00 -18.00   0.50    0.56    --  -98.80  72.00   0.00  182
 10  \w   -111.00 -67.00   0.50    0.56    --  -98.80  57.00 -60.00   88
 11  \w   -182.00-157.00   0.50    0.56    --  -98.80 -57.00-150.00   50
 12  \w   -112.00 -87.00   0.50    0.56    --  -98.80 -72.00-150.00   50
 13  \w   -107.00 -81.00   0.50    0.56    --  -98.80  72.00 -30.00   52
 14  \w   -103.00 -62.00   0.50    0.56    --  -98.80  72.00 -60.00   82
 15  \w   -184.00 -90.00   0.50    0.56    --  -98.80 -38.00 -90.00  188
 16  \w      4.00  69.00   0.50    0.56    --    5.00  72.00-120.00  130
 17  \w    -67.00 -42.00   0.50    0.56    --    5.00 -38.00   0.00   50
 18  \w    -11.00  18.00   0.50    0.56    --    5.00 -38.00 150.00   58
 19  \w     -9.00  21.00   0.50    0.56    --    5.00  57.00  60.00   60
 20  \w     48.00  84.00   0.50    0.56    --    5.00  72.00 -90.00   72
 21  \w     -9.00  16.00   0.50    0.56    --    5.00 -38.00   0.00   50
 22  \w     -8.00  27.00   0.50    0.56    --    5.00  19.00-120.00   70
 23  \w     35.00  67.00   0.50    0.56    --    5.00  19.00-120.00   64
 24  \w    -16.00  18.00   0.50    0.56    --    5.00 -38.00  60.00   68
 25  \w     -9.00  18.00   0.50    0.56    --    5.00 -38.00-180.00   54
 26  \w      3.00  70.00   0.50    0.56    --    5.00  72.00  60.00  134
 27  \w     30.00  67.00   0.50    0.56    --    5.00  19.00  60.00   74
 28  \w     -8.00  77.00   0.50    0.56    --    5.00  56.00-131.78  170
 29  \w    -18.00  18.00   0.50    0.56    --    5.00 -38.00-120.00   72
 30  \w    -80.00 -55.00   0.50    0.56    --    5.00 -38.00-120.00   50
 31  \w     38.00  64.00   0.50    0.56    --    5.00  72.00  90.00   52
 32  \w    -13.00  18.00   0.50    0.56    --    5.00 -38.00 -90.00   62
 33  \w     20.00  53.00   0.50    0.56    --    5.00  72.00 120.00   66
 34  \w     30.00  71.00   0.50    0.56    --    5.00  57.00  60.00   82
 35  \w    -84.00 -53.00   0.50    0.56    --    5.00 -38.00-180.00   62
 36  \w    -65.00 -39.00   0.50    0.56    --    5.00 -38.00 -30.00   52
 37  \w    -19.00  18.00   0.50    0.56    --    5.00 -38.00 -30.00   74
 38  \w     31.00  65.00   0.50    0.56    --    5.00  57.00  30.00   68
 39  \w    -83.00 -53.00   0.50    0.56    --    5.00 -38.00 -90.00   60
 40  \w   -135.00 -86.00   0.50    0.56    --  -98.80 -40.00 131.23   98
 41  \w   -111.00 -85.00   0.50    0.56    --  -98.80 -61.00 129.96   52
 42  \w   -110.00 -85.00   0.50    0.56    --  -98.80 -58.00  98.09   50
 43  \w   -111.00 -85.00   0.50    0.56    --  -98.80 -47.00-162.75   52
 44  \w   -175.00-149.00   0.50    0.56    --  -98.80 -62.00 -44.83   52
 45  \w   -110.00 -85.00   0.50    0.56    --  -98.80 -62.00 -44.83   50
 46  \w   -111.00 -85.00   0.50    0.56    --  -98.80 -44.00 -78.28   52
 47  \w   -164.00-133.00   0.50    0.56    --  -98.80 -58.00  98.09   62
 48  \w   -111.00 -85.00   0.50    0.56    --  -98.80 -60.00-106.80   52
 49  \w   -134.00 -85.00   0.50    0.56    --  -98.80 -47.00 170.58   98
 50  \w   -111.00 -85.00   0.50    0.56    --  -98.80 -60.00  26.84   52
 51  \w   -110.00 -85.00   0.50    0.56    --  -98.80 -57.00 134.49   50
 52  \w   -110.00 -85.00   0.50    0.56    --  -98.80 -46.00 143.06   50
 53  \w   -111.00 -86.00   0.50    0.56    --  -98.80 -43.00 101.60   50
 54  \w   -147.00-118.00   0.50    0.56    --  -98.80 -32.00   1.72   58
 55  \w   -110.00 -85.00   0.50    0.56    --  -98.80 -59.00 119.86   50
 56  \w   -111.00 -85.00   0.50    0.56    --  -98.80  72.00  60.00   52
 57  \w   -123.00 -85.00   0.50    0.56    --  -98.80 -51.00   3.56   76
 58  \w   -178.00-152.00   0.50    0.56    --  -98.80 -59.00 119.86   52
 59  \w   -110.00 -85.00   0.50    0.56    --  -98.80 -45.00 145.72   50
 60  \w    -63.00 -30.00   0.50    0.56    --  -98.80  72.00  60.00   66
 61  \w   -111.00 -85.00   0.50    0.56    --  -98.80 -46.00-135.18   52
 62  \w   -112.00 -86.00   0.50    0.56    --  -98.80 -49.00-147.23   52
 63  \w   -110.00 -85.00   0.50    0.56    --  -98.80 -54.00  30.49   50
 64  \w   -112.00 -86.00   0.50    0.56    --  -98.80 -57.00 -60.00   52
 65  \w   -121.00 -85.00   0.50    0.56    --  -98.80 -38.00  30.00   72
 66  \w   -112.00 -87.00   0.50    0.56    --  -98.80 -53.00 139.86   50
 67  \w   -111.00 -85.00   0.50    0.56    --  -98.80 -58.00 -32.96   52
 68  \w   -111.00 -86.00   0.50    0.56    --  -98.80 -56.00 175.01   50
 69  \w   -111.00 -85.00   0.50    0.56    --  -98.80 -63.00 -46.00   52
 70  \w   -178.00 -88.00   0.50    0.56    --  -98.80 -62.00   1.77  180
 71  \w   -111.00 -85.00   0.50    0.56    --  -98.80 -57.00-180.00   52
 72  \w   -110.00 -85.00   0.50    0.56    --  -98.80 -46.00   3.44   50
 73  \w   -117.00 -85.00   0.50    0.56    --  -98.80 -45.00 -58.80   64
 74  \w   -111.00 -85.00   0.50    0.56    --  -98.80 -55.00-156.15   52
 75  \w   -118.00 -85.00   0.50    0.56    --  -98.80 -38.00 -30.00   66
 76  \w   -111.00 -85.00   0.50    0.56    --  -98.80 -58.00 -78.65   52
 77  \w   -113.00 -80.00   0.50    0.56    --  -98.80  72.00 -90.00   66
 78  \w    -96.00 -48.00   0.50    0.56    --  -98.80  72.00  30.00   96
 79  \w   -113.00  -9.00   0.50    0.56    --  -98.80  72.00-150.00  208
 80  \w   -111.00 -85.00   0.50    0.56    --  -98.80 -58.00 -90.88   52
 81  \w   -167.00-141.00   0.50    0.56    --  -98.80 -45.00 145.72   52
 82  \w   -159.00-134.00   0.50    0.56    --  -98.80 -43.00 101.60   50
 83  \w   -110.00 -85.00   0.50    0.56    --  -98.80 -45.00  28.52   50
 84  \w   -110.00 -85.00   0.50    0.56    --  -98.80 -58.00 -18.65   50
 85  \w   -110.00 -85.00   0.50    0.56    --  -98.80 -58.00   5.77   50
 86  \w   -110.00 -85.00   0.50    0.56    --  -98.80 -59.00  49.38   50
 87  \w   -103.00 -13.00   0.50    0.56    --  -98.80  72.00  90.00  180
 88  \w   -187.00-117.00   0.50    0.56    --  -98.80 -58.00 -18.65  140
 89  \w   -111.00 -85.00   0.50    0.56    --  -98.80 -45.00-105.35   52
 90  \w   -110.00 -85.00   0.50    0.56    --  -98.80 -49.00  15.19   50
 91  \w   -110.00 -85.00   0.50    0.56    --  -98.80 -59.00 133.38   50
 92  \w   -110.00 -85.00   0.50    0.56    --  -98.80 -57.00 -30.00   50
 93  \w   -185.00-156.00   0.50    0.56    --  -98.80 -31.00  44.44   58
 94  \w   -147.00 -89.00   0.50    0.56    --  -98.80 -31.00  44.44  116
 95  \w   -111.00 -86.00   0.50    0.56    --  -98.80 -60.00 119.13   50
 96  \w   -110.00 -85.00   0.50    0.56    --  -98.80 -66.00 168.71   50
 97  \w   -110.00 -85.00   0.50    0.56    --  -98.80 -36.00-171.72   50
 98  \w   -110.00 -85.00   0.50    0.56    --  -98.80 -57.00  60.00   50
 99  \w   -145.00-120.00   0.50    0.56    --  -98.80 -66.00 168.71   50
100  \w   -110.00 -85.00   0.50    0.56    --  -98.80 -57.00 150.00   50
101  \w   -111.00 -86.00   0.50    0.56    --  -98.80 -34.00 -59.15   50
102  \w   -114.00 -86.00   0.50    0.56    --  -98.80 -35.00  64.67   56
103  \w   -111.00 -85.00   0.50    0.56    --  -98.80 -39.00 168.75   52
104  \w   -110.00 -85.00   0.50    0.56    --  -98.80 -46.00-118.38   50
105  \w   -110.00 -85.00   0.50    0.56    --  -98.80 -49.00  71.55   50
106  \w   -111.00 -86.00   0.50    0.56    --  -98.80 -53.00-111.13   50
107  \w   -110.00 -85.00   0.50    0.56    --  -98.80 -64.00  88.14   50
;
_diffrn_measurement_device 'four-circle diffractometer'
_diffrn_measurement_device_type 'XtaLAB AFC12 (RCD3): Kappa single'
_diffrn_measurement_method '\w scans'
_diffrn_orient_matrix_type 'CrysAlisPro convention (1999,Acta A55,543-557)'
_diffrn_orient_matrix_UB_11 0.1392359000
_diffrn_orient_matrix_UB_12 -0.0045126000
_diffrn_orient_matrix_UB_13 -0.0733123000
_diffrn_orient_matrix_UB_21 0.0228147000
_diffrn_orient_matrix_UB_22 -0.0473308000
_diffrn_orient_matrix_UB_23 0.0397192000
_diffrn_orient_matrix_UB_31 -0.1337561000
_diffrn_orient_matrix_UB_32 -0.0127441000
_diffrn_orient_matrix_UB_33 -0.1214388000
_diffrn_radiation_monochromator mirror
_diffrn_radiation_probe x-ray
_diffrn_radiation_type CuK\a
_diffrn_radiation_wavelength 1.54184
_diffrn_reflns_av_R_equivalents 0.0342
_diffrn_reflns_av_unetI/netI 0.0201
_diffrn_reflns_Laue_measured_fraction_full 0.999
_diffrn_reflns_Laue_measured_fraction_max 0.999
_diffrn_reflns_limit_h_max 9
_diffrn_reflns_limit_h_min -9
_diffrn_reflns_limit_k_max 37
_diffrn_reflns_limit_k_min -37
_diffrn_reflns_limit_l_max 12
_diffrn_reflns_limit_l_min -12
_diffrn_reflns_number 63625
_diffrn_reflns_point_group_measured_fraction_full 0.982
_diffrn_reflns_point_group_measured_fraction_max 0.982
_diffrn_reflns_theta_full 67.058
_diffrn_reflns_theta_max 67.057
_diffrn_reflns_theta_min 2.824
_diffrn_source 'Rotating-anode X-ray tube (dual wavelength)'
_diffrn_source_type 'Rigaku (Cu) X-ray DW Source'
_exptl_absorpt_coefficient_mu 1.329
_exptl_absorpt_correction_T_max 1.00000
_exptl_absorpt_correction_T_min 0.81598
_exptl_absorpt_correction_type multi-scan
_exptl_absorpt_process_details
;
CrysAlisPro 1.171.39.44a (Rigaku Oxford Diffraction, 2018)
Empirical absorption correction using spherical harmonics,
 implemented in SCALE3 ABSPACK scaling algorithm.
;
_exptl_crystal_colour 'clear light colourless'
_exptl_crystal_colour_lustre clear
_exptl_crystal_colour_modifier light
_exptl_crystal_colour_primary colourless
_exptl_crystal_density_diffrn 1.351
_exptl_crystal_description block
_exptl_crystal_F_000 1136
_exptl_crystal_size_max 0.1
_exptl_crystal_size_mid 0.07
_exptl_crystal_size_min 0.05
_refine_diff_density_max 0.467
_refine_diff_density_min -0.274
_refine_diff_density_rms 0.043
_refine_ls_abs_structure_details
;
 Refined as an inversion twin.
;
_refine_ls_abs_structure_Flack 0.414(13)
_refine_ls_extinction_method none
_refine_ls_goodness_of_fit_ref 1.033
_refine_ls_hydrogen_treatment constr
_refine_ls_matrix_type full
_refine_ls_number_parameters 740
_refine_ls_number_reflns 9365
_refine_ls_number_restraints 1
_refine_ls_restrained_S_all 1.033
_refine_ls_R_factor_all 0.0309
_refine_ls_R_factor_gt 0.0306
_refine_ls_shift/su_max 0.000
_refine_ls_shift/su_mean 0.000
_refine_ls_structure_factor_coef Fsqd
_refine_ls_weighting_details 'w=1/[\s^2^(Fo^2^)+(0.0547P)^2^+0.6476P] where P=(Fo^2^+2Fc^2^)/3'
_refine_ls_weighting_scheme calc
_refine_ls_wR_factor_gt 0.0813
_refine_ls_wR_factor_ref 0.0815
_reflns_Friedel_coverage 0.929
_reflns_Friedel_fraction_full 0.965
_reflns_Friedel_fraction_max 0.965
_reflns_number_gt 9239
_reflns_number_total 9365
_reflns_threshold_expression 'I > 2\s(I)'
_cod_data_source_file am9b16073_si_004.cif
_cod_data_source_block 2
_cod_depositor_comments
;

2020-04-07
Z value and formula fixed to values more according to usual
chemical conventions.                 miguel
;
_cod_original_formula_sum 'C76 H50 N2 O2 S2'
_cod_original_formula_weight 1087.30
_cod_original_formula_moiety '2(C38 H25 N O S)'
_cod_original_formula_units_Z 2
_cod_database_code 4517161
_shelx_shelxl_version_number 2018/3
_shelx_space_group_comment
;
The symmetry employed for this shelxl refinement is uniquely defined
by the following loop, which should always be used as a source of
symmetry information in preference to the above space-group names.
They are only intended as comments.
;
_shelx_estimated_absorpt_t_max 0.937
_shelx_estimated_absorpt_t_min 0.879
_reflns_odcompleteness_completeness 99.88
_reflns_odcompleteness_iscentric 1
_reflns_odcompleteness_theta 66.97
_olex2_refinement_description
;
1. Twinned data refinement
 Scales: 0.586(13)
 0.414(13)
2. Fixed Uiso
 At 1.2 times of:
  All C(H) groups
3.a Aromatic/amide H refined with riding coordinates:
 C009(H009), C00C(H00C), C00E(H00E), C00G(H00G), C00I(H00I), C00J(H00J),
 C00L(H00L), C00M(H00M), C00P(H00P), C00Q(H00Q), C00R(H00R), C00T(H00T),
 C00V(H00V), C00W(H00W), C00X(H00X), C00Y(H00Y), C00Z(H00Z), C010(H010),
 C014(H014), C016(H016), C019(H019), C01B(H01B), C01E(H01E), C01F(H01F),
 C01I(H01I), C01J(H01J), C01K(H01K), C01L(H01L), C01M(H01M), C01N(H01N),
 C01O(H01O), C01P(H01P), C01Q(H01Q), C01R(H01R), C01S(H01S), C01U(H01U),
 C01V(H01V), C01W(H01W), C01X(H01X), C01Y(H01Y), C01Z(H01Z), C022(H022),
 C023(H023), C024(H024), C025(H025), C026(H026), C027(H027), C028(H028),
 C029(H029), C02A(H02A)
;
_olex2_submission_special_instructions 'No special instructions were received'
_oxdiff_exptl_absorpt_empirical_details
;
Empirical correction (ABSPACK) includes:
- Absorption correction using spherical harmonics
- Frame scaling
;
_oxdiff_exptl_absorpt_empirical_full_max 1.208
_oxdiff_exptl_absorpt_empirical_full_min 0.752

loop_
_space_group_symop_operation_xyz
'x, y, z'
'-x, y+1/2, -z'

loop_
_atom_site_label
_atom_site_type_symbol
_atom_site_fract_x
_atom_site_fract_y
_atom_site_fract_z
_atom_site_U_iso_or_equiv
_atom_site_adp_type
_atom_site_occupancy
_atom_site_site_symmetry_order
_atom_site_calc_flag
_atom_site_refinement_flags_posn
S01 S 0.34844(9) 0.70103(2) 0.69573(6) 0.02295(15) Uani 1 1 d .
S02 S 0.85486(9) 0.28977(2) 0.56451(7) 0.02642(16) Uani 1 1 d .
O003 O 0.8981(2) 0.67994(6) 0.29151(18) 0.0227(4) Uani 1 1 d .
O004 O 0.3497(2) 0.31480(6) 1.00610(19) 0.0240(4) Uani 1 1 d .
N005 N 0.3491(3) 0.51472(6) 0.8719(2) 0.0163(4) Uani 1 1 d .
N006 N 0.8764(3) 0.47981(6) 0.4168(2) 0.0161(4) Uani 1 1 d .
C007 C 0.8023(3) 0.61105(8) 0.3294(2) 0.0146(5) Uani 1 1 d .
C008 C 0.9229(3) 0.45275(8) 0.3269(2) 0.0143(5) Uani 1 1 d .
C009 C 0.9537(3) 0.46973(8) 0.2143(2) 0.0167(5) Uani 1 1 d .
H009 H 0.941826 0.498929 0.198773 0.020 Uiso 1 1 calc R
C00A C 0.3778(3) 0.47023(8) 0.9034(2) 0.0156(5) Uani 1 1 d .
C00B C 0.9401(3) 0.40878(8) 0.3491(2) 0.0148(5) Uani 1 1 d .
C00C C 0.3960(3) 0.50076(8) 0.6607(2) 0.0167(5) Uani 1 1 d .
H00C H 0.398797 0.471584 0.677436 0.020 Uiso 1 1 calc R
C00D C 1.0530(3) 0.36002(8) 0.5323(2) 0.0153(5) Uani 1 1 d .
C00E C 0.6213(3) 0.61668(8) 0.9487(2) 0.0182(5) Uani 1 1 d .
H00E H 0.611787 0.589306 0.979788 0.022 Uiso 1 1 calc R
C00F C 0.3225(3) 0.60698(7) 0.8193(2) 0.0142(5) Uani 1 1 d .
C00G C 0.9884(3) 0.38300(8) 0.2586(2) 0.0160(5) Uani 1 1 d .
H00G H 0.999284 0.353721 0.272930 0.019 Uiso 1 1 calc R
C00H C 0.7787(3) 0.65771(8) 0.2994(2) 0.0168(5) Uani 1 1 d .
C00I C 0.3841(3) 0.58706(8) 0.6084(2) 0.0163(5) Uani 1 1 d .
H00I H 0.380625 0.616163 0.590536 0.020 Uiso 1 1 calc R
C00J C 1.0208(3) 0.39979(8) 0.1479(2) 0.0169(5) Uani 1 1 d .
H00J H 1.054660 0.382181 0.089214 0.020 Uiso 1 1 calc R
C00K C 0.2878(3) 0.58616(8) 0.9388(2) 0.0141(5) Uani 1 1 d .
C00L C 0.2754(3) 0.52548(8) 1.0751(2) 0.0174(5) Uani 1 1 d .
H00L H 0.289029 0.496382 1.092039 0.021 Uiso 1 1 calc R
C00M C 0.6741(3) 0.58136(8) 0.2808(2) 0.0163(5) Uani 1 1 d .
H00M H 0.571787 0.590640 0.229440 0.020 Uiso 1 1 calc R
C00N C 0.3566(3) 0.57343(7) 0.7246(2) 0.0137(5) Uani 1 1 d .
C00O C 0.6047(3) 0.67573(7) 0.2788(2) 0.0153(5) Uani 1 1 d .
C00P C 0.5617(3) 0.41458(8) 1.0088(2) 0.0165(5) Uani 1 1 d .
H00P H 0.665876 0.405891 1.058659 0.020 Uiso 1 1 calc R
C00Q C 0.5314(3) 0.45762(8) 0.9800(2) 0.0169(5) Uani 1 1 d .
H00Q H 0.614267 0.477841 1.012246 0.020 Uiso 1 1 calc R
C00R C 0.7719(3) 0.63860(9) 0.9897(3) 0.0219(5) Uani 1 1 d .
H00R H 0.862691 0.625845 1.046571 0.026 Uiso 1 1 calc R
C00S C 0.1627(3) 0.63186(8) 0.7513(2) 0.0159(5) Uani 1 1 d .
C00T C 0.9800(3) 0.55360(8) 0.4349(2) 0.0168(5) Uani 1 1 d .
H00T H 1.081640 0.544158 0.486895 0.020 Uiso 1 1 calc R
C00U C 0.3665(3) 0.52956(8) 0.7530(3) 0.0152(5) Uani 1 1 d .
C00V C 0.9560(3) 0.59656(8) 0.4055(2) 0.0173(5) Uani 1 1 d .
H00V H 1.042662 0.615904 0.436487 0.021 Uiso 1 1 calc R
C00W C 0.8110(3) 0.47817(8) 0.7449(2) 0.0179(5) Uani 1 1 d .
H00W H 0.792998 0.497410 0.806041 0.021 Uiso 1 1 calc R
C00X C 0.8455(3) 0.40661(8) 0.6794(2) 0.0168(5) Uani 1 1 d .
H00X H 0.849838 0.377466 0.696723 0.020 Uiso 1 1 calc R
C00Y C 0.4211(3) 0.51514(8) 0.5456(3) 0.0185(5) Uani 1 1 d .
H00Y H 0.441020 0.495625 0.485902 0.022 Uiso 1 1 calc R
C00Z C 1.0016(3) 0.44351(8) 0.1265(2) 0.0180(5) Uani 1 1 d .
H00Z H 1.021214 0.455216 0.052100 0.022 Uiso 1 1 calc R
C010 C 0.2081(3) 0.59552(8) 1.1399(2) 0.0182(5) Uani 1 1 d .
H010 H 0.174623 0.613280 1.198400 0.022 Uiso 1 1 calc R
C011 C 0.8615(3) 0.46469(8) 0.5356(2) 0.0146(5) Uani 1 1 d .
C012 C 0.7341(3) 0.36230(8) 0.4201(2) 0.0160(5) Uani 1 1 d .
C013 C 0.4356(3) 0.38444(8) 0.9627(2) 0.0168(5) Uani 1 1 d .
C014 C 0.2402(3) 0.61209(8) 1.0290(2) 0.0172(5) Uani 1 1 d .
H014 H 0.229668 0.641362 1.014384 0.021 Uiso 1 1 calc R
C015 C 0.3045(3) 0.54194(8) 0.9611(2) 0.0147(5) Uani 1 1 d .
C016 C 1.2131(3) 0.37851(9) 0.5538(2) 0.0194(5) Uani 1 1 d .
H016 H 1.222468 0.406193 0.524940 0.023 Uiso 1 1 calc R
C017 C 0.4650(3) 0.33805(8) 0.9947(2) 0.0172(5) Uani 1 1 d .
C018 C 0.4827(3) 0.63467(8) 0.8617(2) 0.0157(5) Uani 1 1 d .
C019 C 0.7868(3) 0.67981(9) 0.9453(3) 0.0247(6) Uani 1 1 d .
H019 H 0.887126 0.694865 0.973525 0.030 Uiso 1 1 calc R
C01A C 0.8705(3) 0.42074(8) 0.5624(2) 0.0142(5) Uani 1 1 d .
C01B C 0.4989(3) 0.66452(8) 0.3581(2) 0.0185(5) Uani 1 1 d .
H01B H 0.535525 0.644737 0.423236 0.022 Uiso 1 1 calc R
C01C C 0.6405(3) 0.32138(8) 1.0117(2) 0.0160(5) Uani 1 1 d .
C01D C 1.0440(4) 0.31841(8) 0.5771(3) 0.0207(5) Uani 1 1 d .
C01E C 0.7094(3) 0.29435(8) 1.1139(3) 0.0204(5) Uani 1 1 d .
H01E H 0.647380 0.287431 1.172873 0.024 Uiso 1 1 calc R
C01F C 0.4167(3) 0.55864(8) 0.5184(3) 0.0178(5) Uani 1 1 d .
H01F H 0.435098 0.568482 0.441549 0.021 Uiso 1 1 calc R
C01G C 0.9002(3) 0.38721(8) 0.4663(2) 0.0146(5) Uani 1 1 d .
C01H C 0.8515(3) 0.52470(8) 0.3866(2) 0.0152(5) Uani 1 1 d .
C01I C 0.2270(3) 0.55181(8) 1.1622(2) 0.0182(5) Uani 1 1 d .
H01I H 0.206705 0.540264 1.236530 0.022 Uiso 1 1 calc R
C01J C 0.7342(3) 0.33109(8) 0.9229(2) 0.0177(5) Uani 1 1 d .
H01J H 0.689656 0.349385 0.855114 0.021 Uiso 1 1 calc R
C01K C 0.2798(3) 0.39765(8) 0.8883(2) 0.0170(5) Uani 1 1 d .
H01K H 0.194831 0.377689 0.859176 0.020 Uiso 1 1 calc R
C01L C -0.1442(3) 0.63171(9) 0.6787(3) 0.0243(6) Uani 1 1 d .
H01L H -0.246827 0.618103 0.673859 0.029 Uiso 1 1 calc R
C01M C 0.8937(3) 0.31355(8) 0.9351(3) 0.0200(5) Uani 1 1 d .
H01M H 0.954143 0.319368 0.874158 0.024 Uiso 1 1 calc R
C01N C 0.6993(3) 0.53805(8) 0.3089(2) 0.0168(5) Uani 1 1 d .
H01N H 0.614795 0.518330 0.275932 0.020 Uiso 1 1 calc R
C01O C 0.8338(3) 0.49316(8) 0.6293(3) 0.0185(5) Uani 1 1 d .
H01O H 0.830889 0.522401 0.613600 0.022 Uiso 1 1 calc R
C01P C 0.0127(4) 0.69136(8) 0.6297(3) 0.0245(6) Uani 1 1 d .
H01P H 0.015438 0.717726 0.590496 0.029 Uiso 1 1 calc R
C01Q C 0.8703(3) 0.27777(8) 1.1276(3) 0.0224(5) Uani 1 1 d .
H01Q H 0.916471 0.260188 1.196787 0.027 Uiso 1 1 calc R
C01R C 0.2508(3) 0.44055(8) 0.8574(2) 0.0175(5) Uani 1 1 d .
H01R H 0.147529 0.449333 0.806335 0.021 Uiso 1 1 calc R
C01S C 0.8146(3) 0.43460(8) 0.7702(3) 0.0185(5) Uani 1 1 d .
H01S H 0.796617 0.424456 0.846842 0.022 Uiso 1 1 calc R
C01T C 0.1640(3) 0.67205(8) 0.6948(2) 0.0184(5) Uani 1 1 d .
C01U C 0.3399(3) 0.68260(8) 0.3404(3) 0.0207(5) Uani 1 1 d .
H01U H 0.272196 0.675982 0.395768 0.025 Uiso 1 1 calc R
C01V C 0.0057(3) 0.61234(9) 0.7413(2) 0.0196(5) Uani 1 1 d .
H01V H 0.001960 0.585535 0.777710 0.024 Uiso 1 1 calc R
C01W C 0.5457(4) 0.30172(9) 0.4153(3) 0.0253(6) Uani 1 1 d .
H01W H 0.528162 0.274192 0.441860 0.030 Uiso 1 1 calc R
C01X C 1.3457(4) 0.31579(9) 0.6590(3) 0.0270(6) Uani 1 1 d .
H01X H 1.442629 0.301192 0.700721 0.032 Uiso 1 1 calc R
C01Y C 0.2823(3) 0.71071(8) 0.2392(3) 0.0218(5) Uani 1 1 d .
H01Y H 0.173923 0.721972 0.224542 0.026 Uiso 1 1 calc R
C01Z C 0.5483(3) 0.70536(8) 0.1809(2) 0.0190(5) Uani 1 1 d .
H01Z H 0.619094 0.713920 0.129750 0.023 Uiso 1 1 calc R
C020 C 0.5012(3) 0.67552(8) 0.8152(2) 0.0188(5) Uani 1 1 d .
C021 C 0.7046(3) 0.32101(8) 0.4586(3) 0.0194(5) Uani 1 1 d .
C022 C 0.3867(4) 0.72196(8) 0.1601(3) 0.0227(6) Uani 1 1 d .
H022 H 0.347785 0.740789 0.092673 0.027 Uiso 1 1 calc R
C023 C 0.4160(3) 0.32303(10) 0.3342(3) 0.0271(6) Uani 1 1 d .
H023 H 0.311189 0.310010 0.305777 0.032 Uiso 1 1 calc R
C024 C 0.4423(4) 0.36430(10) 0.2948(3) 0.0257(6) Uani 1 1 d .
H024 H 0.355336 0.379029 0.239701 0.031 Uiso 1 1 calc R
C025 C -0.1398(4) 0.67171(9) 0.6233(3) 0.0268(6) Uani 1 1 d .
H025 H -0.239767 0.685134 0.582007 0.032 Uiso 1 1 calc R
C026 C 1.3577(4) 0.35731(9) 0.6160(3) 0.0244(6) Uani 1 1 d .
H026 H 1.462255 0.370646 0.629203 0.029 Uiso 1 1 calc R
C027 C 0.9628(3) 0.28727(8) 1.0387(3) 0.0225(5) Uani 1 1 d .
H027 H 1.070676 0.276084 1.048357 0.027 Uiso 1 1 calc R
C028 C 0.6531(3) 0.69823(9) 0.8598(3) 0.0229(5) Uani 1 1 d .
H028 H 0.662852 0.725925 0.831176 0.028 Uiso 1 1 calc R
C029 C 0.5989(3) 0.38320(9) 0.3381(3) 0.0206(5) Uani 1 1 d .
H029 H 0.614784 0.410860 0.311748 0.025 Uiso 1 1 calc R
C02A C 1.1903(4) 0.29629(9) 0.6397(3) 0.0258(6) Uani 1 1 d .
H02A H 1.182335 0.268485 0.668036 0.031 Uiso 1 1 calc R

loop_
_atom_site_aniso_label
_atom_site_aniso_U_11
_atom_site_aniso_U_22
_atom_site_aniso_U_33
_atom_site_aniso_U_23
_atom_site_aniso_U_13
_atom_site_aniso_U_12
S01 0.0324(4) 0.0151(3) 0.0208(3) 0.0038(2) 0.0054(3) -0.0016(3)
S02 0.0352(4) 0.0158(3) 0.0283(4) 0.0058(3) 0.0076(3) -0.0022(3)
O003 0.0218(9) 0.0196(9) 0.0267(10) 0.0027(8) 0.0058(8) -0.0038(7)
O004 0.0206(9) 0.0207(9) 0.0317(11) 0.0046(8) 0.0084(8) -0.0032(8)
N005 0.0211(11) 0.0123(10) 0.0166(11) 0.0021(8) 0.0065(9) 0.0039(8)
N006 0.0219(11) 0.0112(10) 0.0154(11) 0.0022(8) 0.0047(9) 0.0024(8)
C007 0.0144(11) 0.0158(11) 0.0143(12) -0.0004(9) 0.0046(10) 0.0012(9)
C008 0.0111(11) 0.0174(12) 0.0140(12) -0.0009(9) 0.0020(10) -0.0002(9)
C009 0.0167(12) 0.0156(11) 0.0167(13) 0.0029(10) 0.0020(10) -0.0008(10)
C00A 0.0194(12) 0.0127(11) 0.0160(12) -0.0010(9) 0.0066(10) 0.0017(9)
C00B 0.0117(11) 0.0167(12) 0.0147(12) 0.0020(10) 0.0005(10) -0.0007(9)
C00C 0.0174(12) 0.0140(11) 0.0179(13) 0.0009(9) 0.0030(10) 0.0021(9)
C00D 0.0180(13) 0.0164(12) 0.0118(11) -0.0008(9) 0.0042(10) 0.0044(10)
C00E 0.0199(13) 0.0198(12) 0.0157(12) -0.0002(10) 0.0058(11) -0.0005(10)
C00F 0.0144(12) 0.0130(11) 0.0148(12) 0.0002(9) 0.0030(10) 0.0002(9)
C00G 0.0139(11) 0.0152(11) 0.0175(12) -0.0007(10) 0.0014(10) -0.0003(9)
C00H 0.0203(13) 0.0170(12) 0.0126(12) -0.0010(9) 0.0031(10) -0.0015(10)
C00I 0.0150(12) 0.0156(12) 0.0179(12) -0.0002(10) 0.0034(10) -0.0019(9)
C00J 0.0134(11) 0.0233(13) 0.0135(12) -0.0034(10) 0.0025(10) -0.0006(9)
C00K 0.0108(11) 0.0153(11) 0.0153(12) -0.0005(9) 0.0014(10) -0.0019(9)
C00L 0.0170(12) 0.0172(12) 0.0179(13) 0.0020(10) 0.0039(11) -0.0036(9)
C00M 0.0156(12) 0.0177(12) 0.0156(12) 0.0022(10) 0.0035(10) 0.0024(10)
C00N 0.0107(11) 0.0148(12) 0.0144(12) -0.0012(9) 0.0006(9) -0.0006(9)
C00O 0.0194(12) 0.0101(11) 0.0151(12) -0.0008(9) 0.0017(10) 0.0008(9)
C00P 0.0144(12) 0.0191(12) 0.0157(12) 0.0024(10) 0.0029(10) 0.0026(10)
C00Q 0.0181(13) 0.0155(12) 0.0165(12) -0.0012(10) 0.0033(10) -0.0020(9)
C00R 0.0170(12) 0.0302(14) 0.0180(13) -0.0043(11) 0.0036(11) -0.0005(11)
C00S 0.0201(13) 0.0169(11) 0.0106(11) -0.0020(9) 0.0035(10) 0.0026(10)
C00T 0.0152(12) 0.0187(12) 0.0156(12) 0.0002(10) 0.0018(10) 0.0017(9)
C00U 0.0098(11) 0.0183(12) 0.0170(13) 0.0007(10) 0.0022(10) 0.0011(9)
C00V 0.0157(12) 0.0183(12) 0.0178(12) -0.0018(10) 0.0043(10) -0.0013(9)
C00W 0.0166(12) 0.0216(12) 0.0160(13) -0.0020(10) 0.0050(10) 0.0027(10)
C00X 0.0154(12) 0.0179(12) 0.0161(12) 0.0030(10) 0.0021(10) -0.0016(9)
C00Y 0.0159(12) 0.0235(13) 0.0163(12) -0.0048(10) 0.0043(10) 0.0026(10)
C00Z 0.0156(12) 0.0249(13) 0.0131(12) 0.0016(10) 0.0029(10) -0.0055(10)
C010 0.0168(12) 0.0228(13) 0.0152(12) -0.0040(10) 0.0045(10) -0.0013(10)
C011 0.0114(11) 0.0174(12) 0.0145(12) -0.0006(10) 0.0023(9) 0.0018(9)
C012 0.0173(13) 0.0170(11) 0.0144(12) -0.0023(9) 0.0051(10) -0.0012(9)
C013 0.0190(12) 0.0169(12) 0.0156(12) -0.0006(10) 0.0068(10) 0.0004(10)
C014 0.0155(12) 0.0170(12) 0.0183(13) -0.0020(10) 0.0025(10) -0.0011(9)
C015 0.0093(11) 0.0191(12) 0.0142(12) -0.0010(10) -0.0003(10) -0.0014(9)
C016 0.0209(13) 0.0224(12) 0.0153(12) -0.0003(10) 0.0049(10) 0.0037(10)
C017 0.0210(13) 0.0171(12) 0.0138(12) -0.0006(9) 0.0045(10) -0.0014(10)
C018 0.0185(12) 0.0166(11) 0.0129(12) -0.0030(9) 0.0055(10) -0.0017(10)
C019 0.0217(13) 0.0285(14) 0.0250(14) -0.0093(11) 0.0079(12) -0.0112(11)
C01A 0.0088(11) 0.0177(12) 0.0151(12) -0.0004(9) 0.0010(10) 0.0008(9)
C01B 0.0227(13) 0.0156(11) 0.0167(13) -0.0005(10) 0.0037(11) -0.0018(10)
C01C 0.0191(12) 0.0099(10) 0.0187(12) -0.0019(9) 0.0039(11) -0.0022(9)
C01D 0.0292(14) 0.0178(12) 0.0150(12) 0.0018(10) 0.0051(11) 0.0053(11)
C01E 0.0268(14) 0.0147(12) 0.0195(13) 0.0011(10) 0.0053(11) -0.0018(10)
C01F 0.0158(12) 0.0233(13) 0.0149(12) 0.0014(10) 0.0049(10) -0.0003(10)
C01G 0.0148(12) 0.0153(11) 0.0138(12) 0.0012(9) 0.0036(10) -0.0005(9)
C01H 0.0187(12) 0.0141(11) 0.0142(12) 0.0004(9) 0.0064(10) 0.0018(9)
C01I 0.0170(12) 0.0226(13) 0.0153(13) -0.0001(10) 0.0041(10) -0.0030(10)
C01J 0.0190(13) 0.0135(11) 0.0198(13) 0.0013(10) 0.0031(11) -0.0007(9)
C01K 0.0146(12) 0.0173(12) 0.0193(12) -0.0020(10) 0.0044(10) -0.0031(9)
C01L 0.0167(13) 0.0363(15) 0.0187(13) -0.0063(11) 0.0021(11) 0.0041(11)
C01M 0.0214(13) 0.0155(12) 0.0244(14) -0.0040(10) 0.0081(11) -0.0047(10)
C01N 0.0162(12) 0.0181(12) 0.0161(12) 0.0000(10) 0.0036(10) -0.0022(9)
C01O 0.0164(12) 0.0175(12) 0.0209(14) 0.0005(10) 0.0033(11) 0.0027(10)
C01P 0.0363(16) 0.0176(13) 0.0161(13) -0.0023(10) -0.0002(12) 0.0092(11)
C01Q 0.0269(14) 0.0152(12) 0.0216(13) 0.0021(10) -0.0008(11) 0.0031(10)
C01R 0.0146(12) 0.0202(12) 0.0162(13) 0.0010(10) 0.0008(10) 0.0037(9)
C01S 0.0167(12) 0.0234(13) 0.0166(13) 0.0002(10) 0.0062(10) -0.0012(10)
C01T 0.0251(14) 0.0172(12) 0.0124(11) -0.0026(10) 0.0033(10) 0.0020(10)
C01U 0.0216(13) 0.0196(12) 0.0215(13) -0.0031(10) 0.0066(11) 0.0005(10)
C01V 0.0193(13) 0.0234(13) 0.0161(13) -0.0022(10) 0.0044(11) 0.0019(10)
C01W 0.0302(15) 0.0226(13) 0.0283(15) -0.0101(11) 0.0174(13) -0.0093(11)
C01X 0.0277(15) 0.0333(16) 0.0169(13) -0.0013(11) -0.0003(12) 0.0163(12)
C01Y 0.0219(13) 0.0171(12) 0.0249(14) -0.0055(10) 0.0028(11) 0.0038(10)
C01Z 0.0252(13) 0.0143(12) 0.0179(12) 0.0002(10) 0.0058(10) 0.0012(10)
C020 0.0241(13) 0.0174(12) 0.0159(12) -0.0032(10) 0.0071(11) -0.0021(10)
C021 0.0240(14) 0.0189(12) 0.0167(12) -0.0035(10) 0.0080(11) -0.0028(10)
C022 0.0288(14) 0.0146(12) 0.0232(14) 0.0021(10) 0.0033(12) 0.0046(10)
C023 0.0173(13) 0.0378(16) 0.0295(15) -0.0167(12) 0.0122(12) -0.0102(11)
C024 0.0173(13) 0.0387(16) 0.0213(14) -0.0041(12) 0.0053(11) -0.0027(11)
C025 0.0238(14) 0.0344(16) 0.0179(13) -0.0068(12) -0.0030(11) 0.0145(12)
C026 0.0189(13) 0.0363(15) 0.0167(13) -0.0046(11) 0.0017(11) 0.0056(11)
C027 0.0170(12) 0.0156(12) 0.0325(14) -0.0044(11) 0.0017(11) 0.0009(10)
C028 0.0290(14) 0.0196(12) 0.0226(13) -0.0029(11) 0.0109(11) -0.0059(11)
C029 0.0192(13) 0.0240(13) 0.0196(13) -0.0004(11) 0.0064(11) -0.0016(10)
C02A 0.0364(16) 0.0198(13) 0.0198(13) 0.0021(11) 0.0040(12) 0.0117(11)

loop_
_atom_type_symbol
_atom_type_description
_atom_type_scat_dispersion_real
_atom_type_scat_dispersion_imag
_atom_type_scat_source
C C 0.0181 0.0091 'International Tables Vol C Tables 4.2.6.8 and 6.1.1.4'
H H 0.0000 0.0000 'International Tables Vol C Tables 4.2.6.8 and 6.1.1.4'
N N 0.0311 0.0180 'International Tables Vol C Tables 4.2.6.8 and 6.1.1.4'
O O 0.0492 0.0322 'International Tables Vol C Tables 4.2.6.8 and 6.1.1.4'
S S 0.3331 0.5567 'International Tables Vol C Tables 4.2.6.8 and 6.1.1.4'

loop_
_geom_angle_atom_site_label_1
_geom_angle_atom_site_label_2
_geom_angle_atom_site_label_3
_geom_angle
C020 S01 C01T 103.03(12)
C021 S02 C01D 103.18(12)
C00U N005 C00A 119.3(2)
C015 N005 C00A 118.8(2)
C015 N005 C00U 121.9(2)
C008 N006 C01H 118.5(2)
C011 N006 C008 121.7(2)
C011 N006 C01H 119.8(2)
C00M C007 C00H 121.3(2)
C00V C007 C00H 119.5(2)
C00V C007 C00M 119.1(2)
C009 C008 N006 120.2(2)
C00B C008 N006 120.5(2)
C00B C008 C009 119.3(2)
C00Z C009 C008 120.6(2)
C00Q C00A N005 119.3(2)
C00Q C00A C01R 120.9(2)
C01R C00A N005 119.8(2)
C008 C00B C01G 122.7(2)
C00G C00B C008 118.9(2)
C00G C00B C01G 118.3(2)
C00Y C00C C00U 121.0(2)
C016 C00D C01D 117.0(2)
C016 C00D C01G 118.0(2)
C01D C00D C01G 124.9(2)
C00R C00E C018 121.7(2)
C00K C00F C00N 111.6(2)
C00K C00F C00S 107.82(19)
C00K C00F C018 107.88(19)
C00N C00F C00S 107.32(19)
C00N C00F C018 107.67(18)
C018 C00F C00S 114.58(19)
C00J C00G C00B 121.9(2)
O003 C00H C007 120.6(2)
O003 C00H C00O 121.5(2)
C00O C00H C007 117.9(2)
C01F C00I C00N 122.2(2)
C00G C00J C00Z 118.6(2)
C014 C00K C00F 118.7(2)
C014 C00K C015 119.1(2)
C015 C00K C00F 122.2(2)
C01I C00L C015 120.9(2)
C01N C00M C007 120.4(2)
C00I C00N C00F 118.9(2)
C00I C00N C00U 118.9(2)
C00U C00N C00F 122.2(2)
C01B C00O C00H 121.4(2)
C01Z C00O C00H 119.4(2)
C01Z C00O C01B 119.2(2)
C00Q C00P C013 119.9(2)
C00A C00Q C00P 119.8(2)
C00E C00R C019 119.7(3)
C01T C00S C00F 124.4(2)
C01T C00S C01V 117.6(2)
C01V C00S C00F 118.0(2)
C00V C00T C01H 119.7(2)
N005 C00U C00C 120.5(2)
N005 C00U C00N 120.7(2)
C00N C00U C00C 118.9(2)
C00T C00V C007 120.4(2)
C01O C00W C01S 120.5(2)
C01S C00X C01A 122.0(2)
C00C C00Y C01F 120.4(2)
C009 C00Z C00J 120.7(2)
C014 C010 C01I 118.7(2)
N006 C011 C01A 120.5(2)
N006 C011 C01O 120.6(2)
C01A C011 C01O 118.9(2)
C021 C012 C01G 125.1(2)
C021 C012 C029 117.0(2)
C029 C012 C01G 117.8(2)
C00P C013 C017 120.7(2)
C01K C013 C00P 119.8(2)
C01K C013 C017 119.6(2)
C010 C014 C00K 121.9(2)
N005 C015 C00K 120.8(2)
N005 C015 C00L 120.4(2)
C00L C015 C00K 118.7(2)
C026 C016 C00D 122.6(2)
O004 C017 C013 121.1(2)
O004 C017 C01C 121.4(2)
C01C C017 C013 117.5(2)
C00E C018 C00F 117.5(2)
C020 C018 C00E 118.0(2)
C020 C018 C00F 124.5(2)
C028 C019 C00R 119.9(2)
C00X C01A C011 118.9(2)
C00X C01A C01G 118.3(2)
C011 C01A C01G 122.7(2)
C01U C01B C00O 120.7(2)
C01E C01C C017 120.0(2)
C01E C01C C01J 119.3(2)
C01J C01C C017 120.6(2)
C00D C01D S02 124.5(2)
C00D C01D C02A 121.0(3)
C02A C01D S02 114.5(2)
C01Q C01E C01C 120.1(2)
C00I C01F C00Y 118.6(2)
C00B C01G C012 107.58(19)
C00D C01G C00B 108.32(19)
C00D C01G C012 115.0(2)
C01A C01G C00B 110.8(2)
C01A C01G C00D 108.09(19)
C01A C01G C012 107.09(18)
C00T C01H N006 119.8(2)
C01N C01H N006 119.1(2)
C01N C01H C00T 121.1(2)
C00L C01I C010 120.6(2)
C01M C01J C01C 120.4(2)
C01R C01K C013 120.2(2)
C01V C01L C025 119.4(3)
C01J C01M C027 119.8(2)
C01H C01N C00M 119.3(2)
C00W C01O C011 120.8(2)
C025 C01P C01T 120.7(3)
C01E C01Q C027 120.4(2)
C01K C01R C00A 119.4(2)
C00X C01S C00W 118.9(2)
C00S C01T S01 124.0(2)
C00S C01T C01P 120.4(2)
C01P C01T S01 115.5(2)
C01B C01U C01Y 119.5(2)
C01L C01V C00S 122.1(3)
C023 C01W C021 120.8(3)
C02A C01X C026 120.0(3)
C022 C01Y C01U 120.0(2)
C022 C01Z C00O 119.9(2)
C018 C020 S01 124.2(2)
C018 C020 C028 120.2(2)
C028 C020 S01 115.58(19)
C012 C021 S02 124.4(2)
C012 C021 C01W 120.7(3)
C01W C021 S02 114.9(2)
C01Z C022 C01Y 120.5(2)
C01W C023 C024 119.5(3)
C029 C024 C023 119.5(3)
C01P C025 C01L 119.9(3)
C016 C026 C01X 119.4(3)
C01Q C027 C01M 119.9(2)
C019 C028 C020 120.5(2)
C024 C029 C012 122.5(2)
C01X C02A C01D 120.0(3)

loop_
_geom_bond_atom_site_label_1
_geom_bond_atom_site_label_2
_geom_bond_distance
S01 C01T 1.756(3)
S01 C020 1.753(3)
S02 C01D 1.762(3)
S02 C021 1.756(3)
O003 C00H 1.217(3)
O004 C017 1.220(3)
N005 C00A 1.439(3)
N005 C00U 1.402(3)
N005 C015 1.398(3)
N006 C008 1.407(3)
N006 C011 1.398(3)
N006 C01H 1.445(3)
C007 C00H 1.498(3)
C007 C00M 1.403(3)
C007 C00V 1.398(4)
C008 C009 1.403(3)
C008 C00B 1.398(3)
C009 C00Z 1.379(4)
C00A C00Q 1.382(4)
C00A C01R 1.391(4)
C00B C00G 1.394(3)
C00B C01G 1.536(3)
C00C C00U 1.406(3)
C00C C00Y 1.381(4)
C00D C016 1.397(4)
C00D C01D 1.397(4)
C00D C01G 1.535(3)
C00E C00R 1.384(4)
C00E C018 1.401(4)
C00F C00K 1.530(3)
C00F C00N 1.536(3)
C00F C00S 1.544(3)
C00F C018 1.543(3)
C00G C00J 1.387(4)
C00H C00O 1.494(3)
C00I C00N 1.392(3)
C00I C01F 1.389(4)
C00J C00Z 1.390(4)
C00K C014 1.393(3)
C00K C015 1.406(3)
C00L C015 1.405(3)
C00L C01I 1.377(4)
C00M C01N 1.394(3)
C00N C00U 1.405(3)
C00O C01B 1.399(3)
C00O C01Z 1.397(4)
C00P C00Q 1.391(3)
C00P C013 1.396(4)
C00R C019 1.391(4)
C00S C01T 1.399(4)
C00S C01V 1.400(4)
C00T C00V 1.385(4)
C00T C01H 1.388(4)
C00W C01O 1.386(4)
C00W C01S 1.389(4)
C00X C01A 1.398(3)
C00X C01S 1.381(4)
C00Y C01F 1.391(4)
C010 C014 1.386(4)
C010 C01I 1.391(4)
C011 C01A 1.404(3)
C011 C01O 1.406(3)
C012 C01G 1.539(3)
C012 C021 1.396(4)
C012 C029 1.398(4)
C013 C017 1.498(3)
C013 C01K 1.392(4)
C016 C026 1.379(4)
C017 C01C 1.494(4)
C018 C020 1.395(4)
C019 C028 1.373(4)
C01A C01G 1.534(3)
C01B C01U 1.386(4)
C01C C01E 1.394(4)
C01C C01J 1.397(4)
C01D C02A 1.404(4)
C01E C01Q 1.386(4)
C01H C01N 1.384(4)
C01J C01M 1.390(4)
C01K C01R 1.390(4)
C01L C01V 1.386(4)
C01L C025 1.391(4)
C01M C027 1.392(4)
C01P C01T 1.401(4)
C01P C025 1.376(4)
C01Q C027 1.390(4)
C01U C01Y 1.391(4)
C01W C021 1.405(4)
C01W C023 1.372(4)
C01X C026 1.391(4)
C01X C02A 1.378(4)
C01Y C022 1.390(4)
C01Z C022 1.385(4)
C020 C028 1.409(4)
C023 C024 1.393(4)
C024 C029 1.383(4)

loop_
_twin_individual_id
_twin_individual_mass_fraction_refined
1 0.586(13)
2 0.414(13)
